data_9012405
loop_
_publ_author_name
'Sonnenblick, Y.'
'Alexander, E.'
'Kalman, Z. H.'
'Steinberger, I. T.'

_publ_section_title
;
 Hexagonal close packed krypton and xenon
 Sample: at T = 26 K
;
_journal_name_full 'Chemical Physics Letters'
_journal_page_first 276
_journal_page_last 278
_journal_paper_doi 10.1016/0009-2614(77)80540-X
_journal_volume 52
_journal_year 1977
_chemical_compound_source Synthetic
_chemical_formula_sum Xe
_chemical_name_common Xenon
_chemical_name_mineral Xenon
_space_group_IT_number 194
_symmetry_space_group_name_Hall '-P 6c 2c'
_symmetry_space_group_name_H-M 'P 63/m m c'
_cell_angle_alpha 90
_cell_angle_beta 90
_cell_angle_gamma 120
_cell_length_a 4.34
_cell_length_b 4.34
_cell_length_c 7.09
_cell_formula_units_Z 2
_cell_volume 115.653
_database_code_amcsd 0012191
_diffrn_ambient_temperature 26
_exptl_crystal_density_diffrn 3.770
_cod_database_code 9012405

loop_
_space_group_symop_operation_xyz
x,y,z
-x,-x+y,1/2+z
x,x-y,1/2-z
-x+y,-x,1/2-z
x-y,x,1/2+z
-y,-x,z
y,x,-z
y,-x+y,-z
-y,x-y,z
x-y,-y,1/2+z
-x+y,y,1/2-z
x,y,1/2-z
-x,-y,1/2+z
x,x-y,z
-x,-x+y,-z
x-y,x,-z
-x+y,-x,z
y,x,1/2+z
-y,-x,1/2-z
-y,x-y,1/2-z
y,-x+y,1/2+z
-x+y,y,z
x-y,-y,-z
-x,-y,-z

loop_
_atom_site_label
_atom_site_fract_x
_atom_site_fract_y
_atom_site_fract_z
Xe 0.33333 0.66667 0.25000

loop_
_cod_related_entry_id
_cod_related_entry_database
_cod_related_entry_code
1 ChemSpider 22427
2 AMCSD 0012191
